data_2101843
loop_
_publ_author_name
'Ferguson, George'

_publ_section_title
;
 Crystal Engineering Using Trisphenols. Three-Dimensional
 Hydrogen-Bonding Networks in 1,1,1-Tris(4-hydroxyphenyl)ethane, its
 Hydrated Adduct with 1,4-Diazabicyclo[2.2.2]octane (1/1/1) and its
 Adduct with Piperazine (4/3)
;
_journal_issue 3
_journal_name_full 'Acta Crystallographica Section B'
_journal_page_first 534
_journal_page_last 543
_journal_paper_doi 10.1107/S010876819601405X
_journal_volume 53
_journal_year 1997
_chemical_formula_moiety '4(C20 H18 O3) 3(C4 H10 N2)'
_chemical_formula_sum 'C92 H102 N6 O12'
_chemical_formula_weight 1483.80
_chemical_name_systematic ?
_space_group_IT_number 2
_symmetry_cell_setting triclinic
_symmetry_space_group_name_Hall '-P 1'
_symmetry_space_group_name_H-M 'P -1'
_cell_angle_alpha 113.738(6)
_cell_angle_beta 100.839(6)
_cell_angle_gamma 102.438(7)
_cell_formula_units_Z 1
_cell_length_a 12.5049(11)
_cell_length_b 12.7046(10)
_cell_length_c 14.6226(9)
_cell_measurement_reflns_used 25
_cell_measurement_temperature 294.0(10)
_cell_measurement_theta_max 17.3
_cell_measurement_theta_min 9.3
_cell_volume 1976.1(3)
_computing_cell_refinement 'SET4 and CELDIM (Enraf-Nonius, 1992)'
_computing_data_collection 'CAD4 (Enraf-Nonius, 1992)'
_computing_data_reduction 'DATRD2 in NRCVAX94 (Gabe, Le Page, Charland, Lee & White, 1989)'
_computing_molecular_graphics 'NRCVAX94, PLATON (Spek, 1995a) and PLUTON (Spek 1995b)'
_computing_publication_material 'NRCVAX94, SHELXL93  and WordPerfect macro PREPCIF'
_computing_structure_refinement 'NRCVAX94 and SHELXL93 (Sheldrick, 1993)'
_computing_structure_solution 'SHELXS86 (Sheldrick, 1986)'
_diffrn_ambient_temperature 294.0(10)
_diffrn_measurement_device 'Enraf-Nonius CAD-4'
_diffrn_measurement_method \q/2\q
_diffrn_radiation_monochromator graphite
_diffrn_radiation_source 'X-ray tube'
_diffrn_radiation_type 'Molybdenum K\a'
_diffrn_radiation_wavelength 0.7107
_diffrn_reflns_av_R_equivalents 0.0
_diffrn_reflns_av_sigmaI/netI 0.1846
_diffrn_reflns_limit_h_max 14
_diffrn_reflns_limit_h_min -14
_diffrn_reflns_limit_k_max 15
_diffrn_reflns_limit_k_min 0
_diffrn_reflns_limit_l_max 15
_diffrn_reflns_limit_l_min -17
_diffrn_reflns_number 6910
_diffrn_reflns_theta_max 25
_diffrn_reflns_theta_min 2
_diffrn_standards_decay_% 5.2
_diffrn_standards_interval_time 60
_diffrn_standards_number 3
_exptl_absorpt_coefficient_mu 0.082
_exptl_absorpt_correction_T_max 1.0
_exptl_absorpt_correction_T_min 1.0
_exptl_absorpt_correction_type none
_exptl_crystal_colour colorless
_exptl_crystal_density_diffrn 1.247
_exptl_crystal_density_meas ?
_exptl_crystal_description plate
_exptl_crystal_F_000 792
_exptl_crystal_size_max 0.41
_exptl_crystal_size_mid 0.41
_exptl_crystal_size_min 0.25
_refine_diff_density_max 0.262
_refine_diff_density_min -0.185
_refine_ls_extinction_method none
_refine_ls_goodness_of_fit_all 0.866
_refine_ls_goodness_of_fit_obs 1.235
_refine_ls_hydrogen_treatment 'riding (C-H 0.93 to 0.97, N-H 0.90, O-H 0.82\%A)'
_refine_ls_matrix_type full
_refine_ls_number_parameters 503
_refine_ls_number_reflns 6910
_refine_ls_number_restraints 0
_refine_ls_restrained_S_all 0.866
_refine_ls_restrained_S_obs 1.235
_refine_ls_R_factor_all 0.2061
_refine_ls_R_factor_obs 0.0542
_refine_ls_shift/esd_max 0.026
_refine_ls_shift/esd_mean 0.004
_refine_ls_structure_factor_coef Fsqd
_refine_ls_weighting_details 'w=1/[\s^2^(Fo^2^)+(0.0480P)^2^] where P=(Fo^2^+2Fc^2^)/3'
_refine_ls_weighting_scheme calc
_refine_ls_wR_factor_all 0.1311
_refine_ls_wR_factor_obs 0.1038
_reflns_number_observed 2455
_reflns_number_total 6910
_reflns_observed_criterion >2\s(I)
_cod_data_source_file ab0362.cif
_cod_data_source_block 3
_cod_depositor_comments
;
The following automatic conversions were performed:

'_refine_ls_weighting_scheme' value 'calc
w=1/[\s^2^(Fo^2^)+(0.0480P)^2^] where P=(Fo^2^+2Fc^2^)/3' was changed
to 'calc'. New tag '_refine_ls_weighting_details' was created. The
value of the new tag was set to 'w=1/[\s^2^(Fo^2^)+(0.0480P)^2^]
where P=(Fo^2^+2Fc^2^)/3'.

Automatic conversion script
Id: cif_fix_values 3143 2015-03-26 13:38:13Z robertas 
;
_cod_database_code 2101843

loop_
_symmetry_equiv_pos_as_xyz
'x, y, z'
'-x, -y, -z'

loop_
_atom_site_aniso_label
_atom_site_aniso_U_11
_atom_site_aniso_U_22
_atom_site_aniso_U_33
_atom_site_aniso_U_12
_atom_site_aniso_U_13
_atom_site_aniso_U_23
O1 0.071(2) 0.032(2) 0.073(2) 0.0165(15) 0.038(2) 0.0140(15)
O2 0.061(2) 0.045(2) 0.054(2) 0.017(2) 0.016(2) 0.0287(15)
O3 0.075(2) 0.057(2) 0.051(2) 0.031(2) 0.037(2) 0.031(2)
C1 0.034(2) 0.033(2) 0.031(2) 0.008(2) 0.007(2) 0.011(2)
C2 0.042(3) 0.050(2) 0.047(3) 0.012(2) 0.014(2) 0.018(2)
C11 0.032(2) 0.042(2) 0.036(2) 0.016(2) 0.012(2) 0.020(2)
C12 0.044(2) 0.036(2) 0.060(3) 0.011(2) 0.026(2) 0.023(2)
C13 0.046(3) 0.046(3) 0.058(3) 0.021(2) 0.032(2) 0.021(2)
C14 0.039(2) 0.038(2) 0.046(3) 0.020(2) 0.020(2) 0.022(2)
C15 0.043(2) 0.043(2) 0.047(3) 0.011(2) 0.016(2) 0.026(2)
C16 0.042(2) 0.043(3) 0.040(2) 0.016(2) 0.018(2) 0.017(2)
C21 0.030(2) 0.038(2) 0.028(2) 0.010(2) 0.009(2) 0.013(2)
C22 0.053(3) 0.036(2) 0.049(3) 0.000(2) 0.003(2) 0.017(2)
C23 0.059(3) 0.035(2) 0.060(3) 0.005(2) 0.013(3) 0.027(2)
C24 0.042(3) 0.045(3) 0.043(3) 0.015(2) 0.016(2) 0.026(2)
C25 0.043(2) 0.040(2) 0.045(3) -0.001(2) -0.005(2) 0.018(2)
C26 0.047(3) 0.037(2) 0.048(3) 0.008(2) 0.012(2) 0.026(2)
C31 0.034(2) 0.028(2) 0.027(2) 0.007(2) 0.005(2) 0.010(2)
C32 0.049(3) 0.038(2) 0.042(3) 0.021(2) 0.018(2) 0.018(2)
C33 0.050(3) 0.035(2) 0.035(2) 0.017(2) 0.011(2) 0.017(2)
C34 0.045(2) 0.034(2) 0.029(2) 0.010(2) 0.014(2) 0.011(2)
C35 0.046(2) 0.045(2) 0.040(3) 0.023(2) 0.021(2) 0.019(2)
C36 0.047(2) 0.043(2) 0.039(3) 0.017(2) 0.009(2) 0.023(2)
O4 0.049(2) 0.069(2) 0.138(3) 0.024(2) 0.042(2) 0.070(2)
O5 0.071(2) 0.074(2) 0.063(2) 0.047(2) 0.023(2) 0.034(2)
O6 0.062(2) 0.043(2) 0.131(3) 0.013(2) 0.022(2) 0.028(2)
C3 0.039(2) 0.044(2) 0.035(2) 0.015(2) 0.008(2) 0.021(2)
C4 0.060(3) 0.066(3) 0.048(3) 0.026(2) 0.018(2) 0.033(2)
C41 0.040(2) 0.041(2) 0.052(3) 0.012(2) 0.011(2) 0.030(2)
C42 0.052(3) 0.084(3) 0.110(4) 0.037(3) 0.039(3) 0.073(3)
C43 0.064(3) 0.081(3) 0.138(5) 0.038(3) 0.053(3) 0.085(3)
C44 0.049(3) 0.048(3) 0.073(3) 0.015(2) 0.023(2) 0.038(2)
C45 0.037(3) 0.069(3) 0.091(4) 0.019(2) 0.015(2) 0.055(3)
C46 0.047(3) 0.063(3) 0.092(4) 0.020(2) 0.019(3) 0.060(3)
C51 0.035(2) 0.039(2) 0.037(2) 0.013(2) 0.016(2) 0.020(2)
C52 0.055(3) 0.039(2) 0.039(3) 0.021(2) 0.022(2) 0.018(2)
C53 0.047(3) 0.043(2) 0.034(2) 0.015(2) 0.010(2) 0.018(2)
C54 0.039(2) 0.048(3) 0.045(3) 0.019(2) 0.018(2) 0.023(2)
C55 0.062(3) 0.040(2) 0.047(3) 0.027(2) 0.018(2) 0.012(2)
C56 0.051(3) 0.048(3) 0.037(3) 0.014(2) 0.011(2) 0.012(2)
C61 0.035(2) 0.039(2) 0.049(3) 0.011(2) 0.011(2) 0.028(2)
C62 0.055(3) 0.049(3) 0.066(3) 0.022(2) 0.029(2) 0.031(2)
C63 0.040(3) 0.055(3) 0.075(3) 0.013(2) 0.020(2) 0.039(3)
C64 0.045(3) 0.041(3) 0.077(3) 0.015(2) 0.018(3) 0.031(2)
C65 0.061(3) 0.050(3) 0.065(3) 0.025(2) 0.024(3) 0.017(2)
C66 0.049(3) 0.049(3) 0.060(3) 0.020(2) 0.024(2) 0.025(2)
N71 0.049(2) 0.060(2) 0.056(2) 0.014(2) 0.015(2) 0.039(2)
C72 0.051(3) 0.069(3) 0.071(3) 0.017(2) 0.011(3) 0.041(3)
C73 0.063(3) 0.066(3) 0.055(3) 0.022(3) 0.021(3) 0.036(3)
N81 0.085(3) 0.059(2) 0.068(3) 0.029(2) 0.038(2) 0.029(2)
C82 0.066(3) 0.055(3) 0.066(3) 0.026(2) 0.038(3) 0.031(2)
C83 0.076(3) 0.059(3) 0.076(3) 0.033(3) 0.051(3) 0.034(3)
N91 0.084(3) 0.050(2) 0.082(3) 0.023(2) 0.013(3) 0.025(2)
C92 0.077(3) 0.059(3) 0.063(3) 0.014(3) 0.003(3) 0.024(3)
C93 0.072(3) 0.047(3) 0.060(3) 0.010(3) 0.016(3) 0.006(3)

loop_
_atom_site_label
_atom_site_fract_x
_atom_site_fract_y
_atom_site_fract_z
_atom_site_U_iso_or_equiv
_atom_site_thermal_displace_type
_atom_site_calc_flag
_atom_site_refinement_flags
_atom_site_occupancy
_atom_site_type_symbol
O1 0.1611(2) 0.0938(2) 0.2901(2) 0.0600(8) Uani d . 1 O
O2 0.1312(2) 0.7820(2) 0.2845(2) 0.0516(7) Uani d . 1 O
O3 0.0805(3) 0.6982(3) 0.9016(2) 0.0546(7) Uani d . 1 O
C1 0.2798(3) 0.5983(3) 0.5676(3) 0.0355(9) Uani d . 1 C
C2 0.4119(3) 0.6590(3) 0.6184(3) 0.0487(10) Uani d . 1 C
C11 0.2520(3) 0.4610(3) 0.5014(3) 0.0352(9) Uani d . 1 C
C12 0.3125(3) 0.4169(3) 0.4330(3) 0.0451(10) Uani d . 1 C
C13 0.2822(3) 0.2951(3) 0.3643(3) 0.0475(10) Uani d . 1 C
C14 0.1891(3) 0.2131(3) 0.3628(3) 0.0376(9) Uani d . 1 C
C15 0.1282(3) 0.2526(3) 0.4303(3) 0.0425(10) Uani d . 1 C
C16 0.1593(3) 0.3755(3) 0.4989(3) 0.0412(10) Uani d . 1 C
C21 0.2379(3) 0.6499(3) 0.4933(3) 0.0333(9) Uani d . 1 C
C22 0.2848(3) 0.7696(3) 0.5151(3) 0.0514(11) Uani d . 1 C
C23 0.2483(3) 0.8132(3) 0.4469(3) 0.0525(11) Uani d . 1 C
C24 0.1622(3) 0.7371(3) 0.3535(3) 0.0408(10) Uani d . 1 C
C25 0.1103(3) 0.6204(3) 0.3322(3) 0.0490(11) Uani d . 1 C
C26 0.1492(3) 0.5775(3) 0.4008(3) 0.0429(10) Uani d . 1 C
C31 0.2240(3) 0.6261(3) 0.6558(3) 0.0322(9) Uani d . 1 C
C32 0.2540(3) 0.5919(3) 0.7330(3) 0.0412(10) Uani d . 1 C
C33 0.2064(3) 0.6156(3) 0.8138(3) 0.0394(9) Uani d . 1 C
C34 0.1265(3) 0.6754(3) 0.8204(3) 0.0373(9) Uani d . 1 C
C35 0.0925(3) 0.7073(3) 0.7434(3) 0.0413(10) Uani d . 1 C
C36 0.1412(3) 0.6837(3) 0.6623(3) 0.0416(10) Uani d . 1 C
O4 0.0052(2) 0.9201(2) 0.2931(3) 0.0740(9) Uani d . 1 O
O5 -0.7377(2) 0.9719(3) 0.1493(2) 0.0641(8) Uani d . 1 O
O6 -0.6843(2) 0.2305(2) 0.0682(3) 0.0847(10) Uani d . 1 O
C3 -0.4530(3) 0.7429(3) 0.2988(3) 0.0389(9) Uani d . 1 C
C4 -0.4369(3) 0.7783(3) 0.4166(3) 0.0543(11) Uani d . 1 C
C41 -0.3320(3) 0.7865(3) 0.2907(3) 0.0423(10) Uani d . 1 C
C42 -0.2987(4) 0.8767(4) 0.2633(3) 0.0674(13) Uani d . 1 C
C43 -0.1868(4) 0.9215(4) 0.2645(4) 0.0762(15) Uani d . 1 C
C44 -0.1053(3) 0.8740(3) 0.2919(3) 0.0527(11) Uani d . 1 C
C45 -0.1358(3) 0.7835(4) 0.3203(3) 0.0594(12) Uani d . 1 C
C46 -0.2474(3) 0.7410(3) 0.3187(3) 0.0590(12) Uani d . 1 C
C51 -0.5312(3) 0.8053(3) 0.2621(3) 0.0353(9) Uani d . 1 C
C52 -0.5912(3) 0.7578(3) 0.1569(3) 0.0426(10) Uani d . 1 C
C53 -0.6598(3) 0.8137(3) 0.1201(3) 0.0414(10) Uani d . 1 C
C54 -0.6692(3) 0.9203(3) 0.1894(3) 0.0417(10) Uani d . 1 C
C55 -0.6082(3) 0.9717(3) 0.2931(3) 0.0502(11) Uani d . 1 C
C56 -0.5412(3) 0.9140(3) 0.3280(3) 0.0490(11) Uani d . 1 C
C61 -0.5112(3) 0.6044(3) 0.2336(3) 0.0388(9) Uani d . 1 C
C62 -0.6107(3) 0.5496(4) 0.2482(3) 0.0526(11) Uani d . 1 C
C63 -0.6677(3) 0.4261(4) 0.1915(3) 0.0533(11) Uani d . 1 C
C64 -0.6271(3) 0.3527(4) 0.1192(3) 0.0527(11) Uani d . 1 C
C65 -0.5308(4) 0.4048(4) 0.0999(3) 0.0600(12) Uani d . 1 C
C66 -0.4743(3) 0.5295(3) 0.1563(3) 0.0508(11) Uani d . 1 C
N71 0.0641(3) 0.6229(3) 0.0854(2) 0.0516(9) Uani d . 1 N
C72 0.1121(3) 0.5218(4) 0.0612(3) 0.0619(12) Uani d . 1 C
C73 -0.0616(3) 0.5750(4) 0.0517(3) 0.0577(12) Uani d . 1 C
N81 -0.0157(3) 0.8746(3) 0.9292(3) 0.0670(10) Uani d . 1 N
C82 -0.0374(4) 0.9063(3) 1.0278(3) 0.0568(11) Uani d . 1 C
C83 0.0673(4) 0.9777(3) 0.9314(3) 0.0628(12) Uani d . 1 C
N91 -0.5499(3) 0.0906(3) -0.0081(3) 0.0756(11) Uani d . 1 N
C92 -0.6072(4) -0.0372(4) -0.0763(3) 0.0722(14) Uani d . 1 C
C93 -0.4723(4) 0.1124(4) 0.0888(3) 0.0689(13) Uani d . 1 C
H1 0.1160 0.0505 0.3047 0.090 Uiso calc R 1 H
H2 0.1053 0.7262 0.2244 0.077 Uiso calc R 1 H
H3 0.0535 0.7534 0.9091 0.15(3) Uiso calc R 1 H
H2A 0.4294 0.7449 0.6598 0.073 Uiso calc R 1 H
H2B 0.4483 0.6444 0.5643 0.073 Uiso calc R 1 H
H2C 0.4397 0.6252 0.6624 0.073 Uiso calc R 1 H
H12 0.3758 0.4712 0.4332 0.054 Uiso calc R 1 H
H13 0.3248 0.2683 0.3191 0.057 Uiso calc R 1 H
H15 0.0659 0.1974 0.4303 0.051 Uiso calc R 1 H
H16 0.1170 0.4014 0.5446 0.049 Uiso calc R 1 H
H22 0.3430 0.8224 0.5779 0.062 Uiso calc R 1 H
H23 0.2818 0.8941 0.4639 0.063 Uiso calc R 1 H
H25 0.0487 0.5695 0.2716 0.059 Uiso calc R 1 H
H26 0.1142 0.4968 0.3840 0.052 Uiso calc R 1 H
H32 0.3080 0.5515 0.7303 0.049 Uiso calc R 1 H
H33 0.2285 0.5910 0.8643 0.047 Uiso calc R 1 H
H35 0.0364 0.7451 0.7454 0.050 Uiso calc R 1 H
H36 0.1177 0.7070 0.6112 0.050 Uiso calc R 1 H
H4 0.0417 0.8753 0.2984 0.111 Uiso calc R 1 H
H5 -0.7517 1.0231 0.1971 0.096 Uiso calc R 1 H
H6 -0.6434 0.1945 0.0395 0.127 Uiso calc R 1 H
H4A -0.3878 0.7388 0.4387 0.081 Uiso calc R 1 H
H4B -0.5104 0.7531 0.4259 0.081 Uiso calc R 1 H
H4C -0.4024 0.8648 0.4579 0.081 Uiso calc R 1 H
H42 -0.3532 0.9091 0.2431 0.081 Uiso calc R 1 H
H43 -0.1671 0.9840 0.2467 0.091 Uiso calc R 1 H
H45 -0.0811 0.7512 0.3405 0.071 Uiso calc R 1 H
H46 -0.2667 0.6792 0.3373 0.071 Uiso calc R 1 H
H52 -0.5852 0.6858 0.1091 0.051 Uiso calc R 1 H
H53 -0.6991 0.7791 0.0489 0.050 Uiso calc R 1 H
H55 -0.6117 1.0456 0.3401 0.060 Uiso calc R 1 H
H56 -0.5011 0.9501 0.3992 0.059 Uiso calc R 1 H
H62 -0.6398 0.5975 0.2976 0.063 Uiso calc R 1 H
H63 -0.7346 0.3925 0.2028 0.064 Uiso calc R 1 H
H65 -0.5036 0.3564 0.0491 0.072 Uiso calc R 1 H
H66 -0.4101 0.5633 0.1418 0.061 Uiso calc R 1 H
H71 0.0867 0.6656 0.0521 0.062 Uiso calc R 1 H
H72A 0.0982 0.4850 0.1064 0.074 Uiso calc R 1 H
H72B 0.1947 0.5541 0.0770 0.074 Uiso calc R 1 H
H73A -0.0922 0.6413 0.0606 0.069 Uiso calc R 1 H
H73B -0.0853 0.5413 0.0963 0.069 Uiso calc R 1 H
H81 -0.0822 0.8508 0.8785 0.080 Uiso calc R 1 H
H82A 0.0303 0.9154 1.0790 0.068 Uiso calc R 1 H
H82B -0.1003 0.8405 1.0203 0.068 Uiso calc R 1 H
H83A 0.0716 0.9565 0.8609 0.075 Uiso calc R 1 H
H83B 0.1428 0.9920 0.9753 0.075 Uiso calc R 1 H
H91 -0.5102 0.1229 -0.0411 0.091 Uiso calc R 1 H
H92A -0.6468 -0.0483 -0.1449 0.087 Uiso calc R 1 H
H92B -0.6649 -0.0670 -0.0487 0.087 Uiso calc R 1 H
H93A -0.5173 0.0965 0.1319 0.083 Uiso calc R 1 H
H93B -0.4260 0.1977 0.1263 0.083 Uiso calc R 1 H

loop_
_atom_type_symbol
_atom_type_description
_atom_type_scat_dispersion_real
_atom_type_scat_dispersion_imag
_atom_type_scat_source
C C 0.0033 0.0016 'International Tables Vol C Tables 4.2.6.8 and 6.1.1.4'
H H 0.0000 0.0000 'International Tables Vol C Tables 4.2.6.8 and 6.1.1.4'
N N 0.0061 0.0033 'International Tables Vol C Tables 4.2.6.8 and 6.1.1.4'
O O 0.0106 0.0060 'International Tables Vol C Tables 4.2.6.8 and 6.1.1.4'

loop_
_geom_angle_atom_site_label_1
_geom_angle_atom_site_label_2
_geom_angle_atom_site_label_3
_geom_angle_site_symmetry_3
_geom_angle
C11 C1 C31 . 111.4(3)
C11 C1 C21 . 108.0(3)
C31 C1 C21 . 111.5(3)
C11 C1 C2 . 109.4(3)
C31 C1 C2 . 108.1(3)
C21 C1 C2 . 108.5(3)
C12 C11 C16 . 116.4(3)
C12 C11 C1 . 120.6(3)
C16 C11 C1 . 122.7(3)
C13 C12 C11 . 122.2(3)
C14 C13 C12 . 119.9(3)
C15 C14 O1 . 123.2(3)
C15 C14 C13 . 119.7(3)
O1 C14 C13 . 117.1(3)
C14 C15 C16 . 119.9(3)
C15 C16 C11 . 121.8(3)
C26 C21 C22 . 116.1(3)
C26 C21 C1 . 120.9(3)
C22 C21 C1 . 123.0(3)
C23 C22 C21 . 122.2(4)
C22 C23 C24 . 120.1(4)
C25 C24 C23 . 119.1(4)
C25 C24 O2 . 122.2(4)
C23 C24 O2 . 118.7(3)
C24 C25 C26 . 120.0(4)
C21 C26 C25 . 122.4(3)
C32 C31 C36 . 116.6(3)
C32 C31 C1 . 120.3(3)
C36 C31 C1 . 123.1(3)
C33 C32 C31 . 122.1(3)
C34 C33 C32 . 120.5(3)
O3 C34 C35 . 121.8(3)
O3 C34 C33 . 119.4(3)
C35 C34 C33 . 118.8(3)
C34 C35 C36 . 120.5(3)
C31 C36 C35 . 121.5(3)
C51 C3 C41 . 110.7(3)
C51 C3 C61 . 108.4(3)
C41 C3 C61 . 112.8(3)
C51 C3 C4 . 110.1(3)
C41 C3 C4 . 106.2(3)
C61 C3 C4 . 108.7(3)
C42 C41 C46 . 116.0(3)
C42 C41 C3 . 123.2(3)
C46 C41 C3 . 120.6(3)
C41 C42 C43 . 122.4(4)
C44 C43 C42 . 120.1(4)
C43 C44 O4 . 119.2(4)
C43 C44 C45 . 118.9(4)
O4 C44 C45 . 121.9(4)
C46 C45 C44 . 119.7(4)
C45 C46 C41 . 122.8(4)
C56 C51 C52 . 115.6(3)
C56 C51 C3 . 123.5(3)
C52 C51 C3 . 120.7(3)
C51 C52 C53 . 122.5(3)
C54 C53 C52 . 119.6(3)
C55 C54 O5 . 123.2(3)
C55 C54 C53 . 119.4(3)
O5 C54 C53 . 117.4(3)
C54 C55 C56 . 119.9(3)
C55 C56 C51 . 122.9(4)
C66 C61 C62 . 116.5(3)
C66 C61 C3 . 124.4(3)
C62 C61 C3 . 119.0(3)
C63 C62 C61 . 121.9(4)
C64 C63 C62 . 120.9(4)
C63 C64 O6 . 118.5(4)
C63 C64 C65 . 118.7(4)
O6 C64 C65 . 122.7(4)
C64 C65 C66 . 120.2(4)
C61 C66 C65 . 121.7(4)
C73 N71 C72 . 109.9(3)
N71 C72 C73 2_565 113.4(3)
N71 C73 C72 2_565 113.0(3)
C82 N81 C83 . 111.4(3)
N81 C82 C83 2_577 113.3(3)
N81 C83 C82 2_577 113.6(3)
C92 N91 C93 . 111.7(3)
N91 C92 C93 2_455 114.0(4)
N91 C93 C92 2_455 114.9(3)

loop_
_geom_bond_atom_site_label_1
_geom_bond_atom_site_label_2
_geom_bond_site_symmetry_2
_geom_bond_distance
O1 C14 . 1.372(4)
O2 C24 . 1.380(4)
O3 C34 . 1.370(4)
C1 C2 . 1.550(4)
C1 C11 . 1.534(4)
C1 C21 . 1.546(4)
C1 C31 . 1.535(4)
C11 C12 . 1.380(4)
C11 C16 . 1.391(4)
C12 C13 . 1.379(4)
C13 C14 . 1.374(4)
C14 C15 . 1.362(4)
C15 C16 . 1.388(4)
C21 C22 . 1.384(4)
C21 C26 . 1.379(4)
C22 C23 . 1.375(5)
C23 C24 . 1.376(5)
C24 C25 . 1.362(5)
C25 C26 . 1.382(5)
C31 C32 . 1.382(4)
C31 C36 . 1.387(4)
C32 C33 . 1.376(4)
C33 C34 . 1.375(4)
C34 C35 . 1.369(4)
C35 C36 . 1.390(4)
O4 C44 . 1.373(4)
O5 C54 . 1.367(4)
O6 C64 . 1.366(4)
C3 C4 . 1.555(4)
C3 C41 . 1.539(5)
C3 C51 . 1.533(4)
C3 C61 . 1.540(5)
C41 C42 . 1.370(5)
C41 C46 . 1.382(5)
C42 C43 . 1.386(5)
C43 C44 . 1.367(5)
C44 C45 . 1.377(5)
C45 C46 . 1.376(5)
C51 C52 . 1.384(4)
C51 C56 . 1.379(4)
C52 C53 . 1.387(4)
C53 C54 . 1.373(4)
C54 C55 . 1.364(5)
C55 C56 . 1.380(5)
C61 C62 . 1.387(5)
C61 C66 . 1.384(5)
C62 C63 . 1.381(5)
C63 C64 . 1.362(5)
C64 C65 . 1.379(5)
C65 C66 . 1.391(5)
N71 C72 . 1.477(4)
N71 C73 . 1.462(4)
C72 C73 2_565 1.508(5)
C73 C72 2_565 1.508(5)
N81 C82 . 1.429(4)
N81 C83 . 1.470(4)
C82 C83 2_577 1.509(5)
C83 C82 2_577 1.509(5)
N91 C92 . 1.438(5)
N91 C93 . 1.441(5)
C92 C93 2_455 1.507(5)
C93 C92 2_455 1.507(5)

loop_
_geom_torsion_atom_site_label_1
_geom_torsion_atom_site_label_2
_geom_torsion_atom_site_label_3
_geom_torsion_atom_site_label_4
_geom_torsion_site_symmetry_4
_geom_torsion
C31 C1 C11 C12 . -166.1(3)
C21 C1 C11 C12 . 71.2(4)
C2 C1 C11 C12 . -46.6(4)
C31 C1 C11 C16 . 20.1(4)
C21 C1 C11 C16 . -102.5(4)
C2 C1 C11 C16 . 139.6(3)
C16 C11 C12 C13 . 1.1(5)
C1 C11 C12 C13 . -173.0(3)
C11 C12 C13 C14 . -0.2(6)
C12 C13 C14 C15 . -1.0(6)
C12 C13 C14 O1 . 177.7(3)
O1 C14 C15 C16 . -177.5(3)
C13 C14 C15 C16 . 1.1(5)
C14 C15 C16 C11 . -0.1(5)
C12 C11 C16 C15 . -1.0(5)
C1 C11 C16 C15 . 173.0(3)
C11 C1 C21 C26 . 26.1(4)
C31 C1 C21 C26 . -96.5(4)
C2 C1 C21 C26 . 144.5(3)
C11 C1 C21 C22 . -154.7(3)
C31 C1 C21 C22 . 82.7(4)
C2 C1 C21 C22 . -36.2(4)
C26 C21 C22 C23 . -2.3(5)
C1 C21 C22 C23 . 178.4(3)
C21 C22 C23 C24 . 0.1(6)
C22 C23 C24 C25 . 3.2(6)
C22 C23 C24 O2 . -176.9(3)
C23 C24 C25 C26 . -4.1(5)
O2 C24 C25 C26 . 175.9(3)
C22 C21 C26 C25 . 1.3(5)
C1 C21 C26 C25 . -179.4(3)
C24 C25 C26 C21 . 1.9(6)
C11 C1 C31 C32 . 62.0(4)
C21 C1 C31 C32 . -177.3(3)
C2 C1 C31 C32 . -58.1(4)
C11 C1 C31 C36 . -116.8(3)
C21 C1 C31 C36 . 3.8(4)
C2 C1 C31 C36 . 123.0(3)
C36 C31 C32 C33 . -1.4(5)
C1 C31 C32 C33 . 179.7(3)
C31 C32 C33 C34 . -0.2(5)
C32 C33 C34 O3 . -179.9(3)
C32 C33 C34 C35 . 2.1(5)
O3 C34 C35 C36 . 179.6(3)
C33 C34 C35 C36 . -2.4(5)
C32 C31 C36 C35 . 1.0(5)
C1 C31 C36 C35 . 179.9(3)
C34 C35 C36 C31 . 0.9(5)
C51 C3 C41 C42 . 5.4(5)
C61 C3 C41 C42 . 127.0(4)
C4 C3 C41 C42 . -114.1(4)
C51 C3 C41 C46 . -179.3(3)
C61 C3 C41 C46 . -57.8(5)
C4 C3 C41 C46 . 61.2(4)
C46 C41 C42 C43 . -0.8(7)
C3 C41 C42 C43 . 174.7(4)
C41 C42 C43 C44 . 1.3(7)
C42 C43 C44 O4 . -179.7(4)
C42 C43 C44 C45 . -1.5(7)
C43 C44 C45 C46 . 1.3(6)
O4 C44 C45 C46 . 179.4(4)
C44 C45 C46 C41 . -0.8(7)
C42 C41 C46 C45 . 0.6(6)
C3 C41 C46 C45 . -175.1(4)
C41 C3 C51 C56 . -89.5(4)
C61 C3 C51 C56 . 146.3(3)
C4 C3 C51 C56 . 27.5(5)
C41 C3 C51 C52 . 86.1(4)
C61 C3 C51 C52 . -38.1(4)
C4 C3 C51 C52 . -156.8(3)
C56 C51 C52 C53 . -1.9(5)
C3 C51 C52 C53 . -177.8(3)
C51 C52 C53 C54 . 0.3(5)
C52 C53 C54 C55 . 2.0(5)
C52 C53 C54 O5 . 179.9(3)
O5 C54 C55 C56 . 179.7(3)
C53 C54 C55 C56 . -2.5(6)
C54 C55 C56 C51 . 0.8(6)
C52 C51 C56 C55 . 1.3(5)
C3 C51 C56 C55 . 177.1(3)
C51 C3 C61 C66 . 107.8(4)
C41 C3 C61 C66 . -15.0(5)
C4 C3 C61 C66 . -132.5(4)
C51 C3 C61 C62 . -68.9(4)
C41 C3 C61 C62 . 168.3(3)
C4 C3 C61 C62 . 50.8(4)
C66 C61 C62 C63 . 2.3(5)
C3 C61 C62 C63 . 179.3(3)
C61 C62 C63 C64 . 0.7(6)
C62 C63 C64 O6 . 177.5(4)
C62 C63 C64 C65 . -3.0(6)
C63 C64 C65 C66 . 2.3(6)
O6 C64 C65 C66 . -178.3(4)
C62 C61 C66 C65 . -3.1(5)
C3 C61 C66 C65 . -179.8(3)
C64 C65 C66 C61 . 0.9(6)
C73 N71 C72 C73 2_565 52.5(5)
C72 N71 C73 C72 2_565 -52.3(5)
C83 N81 C82 C83 2_577 50.5(5)
C82 N81 C83 C82 2_577 -50.6(5)
C93 N91 C92 C93 2_455 -47.8(6)
C92 N91 C93 C92 2_455 48.2(6)
